data_7108122
loop_
_publ_author_name
'Yoshihiko Yamamoto'
'Kosuke Fukatsu'
'Hisao Nishiyama'

_publ_section_title
;
 Ruthenium-catalyzed hydrophosphinylative cyclization of 1,6-diynes.
 Stereoselective synthesis of exocyclic 1,3-dienylphosphine oxides
;
_journal_name_full Chem.Commun.
_journal_page_first 7985
_journal_paper_doi 10.1039/c2cc34044e
_journal_volume 48
_journal_year 2012
_chemical_formula_sum 'C37 H35 O5 P'
_chemical_formula_weight 590.62
_chemical_name_systematic
;
?
;
_space_group_IT_number 2
_symmetry_cell_setting triclinic
_symmetry_space_group_name_Hall '-P 1'
_symmetry_space_group_name_H-M 'P -1'
_atom_sites_solution_hydrogens geom
_atom_sites_solution_primary direct
_atom_sites_solution_secondary difmap
_audit_creation_method SHELXL-97
_cell_angle_alpha 68.091(2)
_cell_angle_beta 77.2830(10)
_cell_angle_gamma 80.2790(10)
_cell_formula_units_Z 2
_cell_length_a 11.0389(9)
_cell_length_b 11.7426(10)
_cell_length_c 13.2377(11)
_cell_measurement_reflns_used 7240
_cell_measurement_temperature 153(2)
_cell_measurement_theta_max 0.00
_cell_measurement_theta_min 0.00
_cell_volume 1545.8(2)
_computing_cell_refinement 'Bruker SMART'
_computing_data_collection 'Bruker SMART'
_computing_data_reduction 'Bruker SAINT'
_computing_molecular_graphics 'Bruker SHELXTL'
_computing_publication_material 'Bruker SHELXTL'
_computing_structure_refinement 'SHELXL-97 (Sheldrick, 1997)'
_computing_structure_solution 'SHELXS-97 (Sheldrick, 1990)'
_diffrn_ambient_temperature 153(2)
_diffrn_measured_fraction_theta_full 0.984
_diffrn_measured_fraction_theta_max 0.984
_diffrn_measurement_device_type 'CCD area detector'
_diffrn_measurement_method 'phi and omega scans'
_diffrn_radiation_monochromator graphite
_diffrn_radiation_source 'fine-focus sealed tube'
_diffrn_radiation_type MoKa
_diffrn_radiation_wavelength 0.71073
_diffrn_reflns_av_R_equivalents 0.0179
_diffrn_reflns_av_sigmaI/netI 0.0286
_diffrn_reflns_limit_h_max 14
_diffrn_reflns_limit_h_min -14
_diffrn_reflns_limit_k_max 15
_diffrn_reflns_limit_k_min -15
_diffrn_reflns_limit_l_max 10
_diffrn_reflns_limit_l_min -17
_diffrn_reflns_number 11532
_diffrn_reflns_theta_full 28.29
_diffrn_reflns_theta_max 28.29
_diffrn_reflns_theta_min 1.68
_exptl_absorpt_coefficient_mu 0.132
_exptl_absorpt_correction_T_max 1.000000
_exptl_absorpt_correction_T_min 0.806184
_exptl_absorpt_correction_type multi-scan
_exptl_absorpt_process_details empirical(SADABS)
_exptl_crystal_colour colorless
_exptl_crystal_density_diffrn 1.269
_exptl_crystal_density_meas 0
_exptl_crystal_density_method 'not measured'
_exptl_crystal_F_000 624
_exptl_crystal_size_max 0.70
_exptl_crystal_size_mid 0.20
_exptl_crystal_size_min 0.10
_refine_diff_density_max 0.583
_refine_diff_density_min -0.333
_refine_diff_density_rms 0.053
_refine_ls_extinction_method none
_refine_ls_goodness_of_fit_ref 1.029
_refine_ls_hydrogen_treatment mixed
_refine_ls_matrix_type full
_refine_ls_number_parameters 390
_refine_ls_number_reflns 7570
_refine_ls_number_restraints 0
_refine_ls_restrained_S_all 1.029
_refine_ls_R_factor_all 0.0493
_refine_ls_R_factor_gt 0.0443
_refine_ls_shift/su_max 0.001
_refine_ls_shift/su_mean 0.000
_refine_ls_structure_factor_coef Fsqd
_refine_ls_weighting_details 'calc w=1/[s^2^(Fo^2^)+(0.0789P)^2^+0.4509P] where P=(Fo^2^+2Fc^2^)/3'
_refine_ls_weighting_scheme calc
_refine_ls_wR_factor_gt 0.1252
_refine_ls_wR_factor_ref 0.1309
_reflns_number_gt 6678
_reflns_number_total 7570
_reflns_threshold_expression >2sigma(I)
_cod_data_source_file c2cc34044e.txt
_cod_data_source_block fy11
_cod_original_sg_symbol_H-M P-1
_cod_database_code 7108122

loop_
_symmetry_equiv_pos_as_xyz
'x, y, z'
'-x, -y, -z'

loop_
_atom_site_label
_atom_site_type_symbol
_atom_site_fract_x
_atom_site_fract_y
_atom_site_fract_z
_atom_site_U_iso_or_equiv
_atom_site_adp_type
_atom_site_occupancy
_atom_site_symmetry_multiplicity
_atom_site_calc_flag
_atom_site_refinement_flags
C1 C 0.83752(12) 0.25598(12) 0.07401(10) 0.0287(3) Uani 1 1 d .
C2 C 0.85077(17) 0.17978(18) 0.01312(14) 0.0491(4) Uani 1 1 d .
H2 H 0.7824 0.1381 0.0169 0.059 Uiso 1 1 calc R
C3 C 0.96389(19) 0.1641(2) -0.05352(17) 0.0608(5) Uani 1 1 d .
H3 H 0.9730 0.1107 -0.0943 0.073 Uiso 1 1 calc R
C4 C 1.06308(16) 0.22596(18) -0.06065(15) 0.0497(4) Uani 1 1 d .
H4 H 1.1401 0.2156 -0.1068 0.060 Uiso 1 1 calc R
C5 C 1.05041(14) 0.30256(17) -0.00093(15) 0.0451(4) Uani 1 1 d .
H5 H 1.1187 0.3450 -0.0058 0.054 Uiso 1 1 calc R
C6 C 0.93793(13) 0.31779(15) 0.06633(13) 0.0377(3) Uani 1 1 d .
H6 H 0.9295 0.3708 0.1074 0.045 Uiso 1 1 calc R
C7 C 0.66737(11) 0.42294(11) 0.16470(10) 0.0255(2) Uani 1 1 d .
C8 C 0.61110(13) 0.51733(13) 0.08321(12) 0.0340(3) Uani 1 1 d .
H8 H 0.5859 0.4994 0.0270 0.041 Uiso 1 1 calc R
C9 C 0.59154(13) 0.63730(14) 0.08342(13) 0.0387(3) Uani 1 1 d .
H9 H 0.5525 0.7007 0.0280 0.046 Uiso 1 1 calc R
C10 C 0.62886(13) 0.66415(13) 0.16413(13) 0.0364(3) Uani 1 1 d .
H10 H 0.6152 0.7461 0.1645 0.044 Uiso 1 1 calc R
C11 C 0.68643(13) 0.57145(13) 0.24492(12) 0.0324(3) Uani 1 1 d .
H11 H 0.7130 0.5904 0.2999 0.039 Uiso 1 1 calc R
C12 C 0.70534(12) 0.45085(12) 0.24578(11) 0.0275(2) Uani 1 1 d .
H12 H 0.7441 0.3876 0.3016 0.033 Uiso 1 1 calc R
C13 C 0.70250(11) 0.16551(11) 0.29720(10) 0.0232(2) Uani 1 1 d .
C14 C 0.61524(11) 0.15836(10) 0.38841(10) 0.0228(2) Uani 1 1 d .
C15 C 0.64170(11) 0.08470(11) 0.50416(10) 0.0243(2) Uani 1 1 d .
H15A H 0.7319 0.0769 0.5064 0.029 Uiso 1 1 calc R
H15B H 0.6132 0.0013 0.5311 0.029 Uiso 1 1 calc R
C16 C 0.56620(11) 0.16140(11) 0.57292(10) 0.0240(2) Uani 1 1 d .
C17 C 0.44794(11) 0.21453(12) 0.52038(10) 0.0268(2) Uani 1 1 d .
H17A H 0.3795 0.1610 0.5598 0.032 Uiso 1 1 calc R
H17B H 0.4197 0.2983 0.5228 0.032 Uiso 1 1 calc R
C18 C 0.48608(11) 0.21859(11) 0.40192(10) 0.0239(2) Uani 1 1 d .
C19 C 0.41254(11) 0.25651(11) 0.32413(11) 0.0261(2) Uani 1 1 d .
H19 H 0.4514 0.2467 0.2559 0.031 Uiso 1 1 calc R
C20 C 0.82469(11) 0.08772(11) 0.30998(10) 0.0242(2) Uani 1 1 d .
C21 C 0.84260(12) -0.02579(13) 0.29607(11) 0.0301(3) Uani 1 1 d .
H21 H 0.7783 -0.0533 0.2760 0.036 Uiso 1 1 calc R
C22 C 0.95480(14) -0.09943(14) 0.31151(13) 0.0373(3) Uani 1 1 d .
H22 H 0.9662 -0.1777 0.3033 0.045 Uiso 1 1 calc R
C23 C 1.04988(13) -0.05898(15) 0.33888(13) 0.0383(3) Uani 1 1 d .
H23 H 1.1263 -0.1094 0.3493 0.046 Uiso 1 1 calc R
C24 C 1.03333(13) 0.05458(15) 0.35092(14) 0.0391(3) Uani 1 1 d .
H24 H 1.0988 0.0828 0.3688 0.047 Uiso 1 1 calc R
C25 C 0.92140(13) 0.12755(13) 0.33701(13) 0.0337(3) Uani 1 1 d .
H25 H 0.9104 0.2054 0.3460 0.040 Uiso 1 1 calc R
C26 C 0.28216(12) 0.31046(12) 0.32765(11) 0.0284(3) Uani 1 1 d .
C27 C 0.24156(14) 0.36650(13) 0.22560(13) 0.0353(3) Uani 1 1 d .
H27 H 0.2975 0.3659 0.1600 0.042 Uiso 1 1 calc R
C28 C 0.12109(15) 0.42285(15) 0.21849(15) 0.0437(4) Uani 1 1 d .
H28 H 0.0961 0.4626 0.1483 0.052 Uiso 1 1 calc R
C29 C 0.03775(14) 0.42129(15) 0.31298(16) 0.0462(4) Uani 1 1 d .
H29 H -0.0446 0.4601 0.3082 0.055 Uiso 1 1 calc R
C30 C 0.07422(14) 0.36336(17) 0.41443(16) 0.0483(4) Uani 1 1 d .
H30 H 0.0160 0.3605 0.4797 0.058 Uiso 1 1 calc R
C31 C 0.19598(13) 0.30879(15) 0.42231(13) 0.0396(3) Uani 1 1 d .
H31 H 0.2202 0.2702 0.4929 0.048 Uiso 1 1 calc R
C32 C 0.64144(11) 0.26481(11) 0.56326(10) 0.0257(2) Uani 1 1 d .
C33 C 0.64816(15) 0.41597(14) 0.64113(15) 0.0421(4) Uani 1 1 d .
H33A H 0.5878 0.4776 0.6648 0.051 Uiso 1 1 calc R
H33B H 0.6981 0.4597 0.5688 0.051 Uiso 1 1 calc R
C34 C 0.73165(19) 0.35342(17) 0.7238(2) 0.0568(5) Uani 1 1 d .
H34A H 0.6823 0.3083 0.7947 0.085 Uiso 1 1 calc R
H34B H 0.7738 0.4151 0.7331 0.085 Uiso 1 1 calc R
H34C H 0.7941 0.2956 0.6983 0.085 Uiso 1 1 calc R
C35 C 0.53609(12) 0.08460(12) 0.69559(10) 0.0265(2) Uani 1 1 d .
C36 C 0.63201(16) -0.05678(15) 0.84659(12) 0.0406(3) Uani 1 1 d .
H36A H 0.6925 -0.1307 0.8534 0.049 Uiso 1 1 calc R
H36B H 0.5472 -0.0843 0.8753 0.049 Uiso 1 1 calc R
C37 C 0.65880(19) 0.01179(18) 0.91245(14) 0.0506(4) Uani 1 1 d .
H37A H 0.7432 0.0380 0.8844 0.076 Uiso 1 1 calc R
H37B H 0.6526 -0.0419 0.9902 0.076 Uiso 1 1 calc R
H37C H 0.5982 0.0844 0.9061 0.076 Uiso 1 1 calc R
O1 O 0.58815(9) 0.24784(10) 0.10832(8) 0.0341(2) Uani 1 1 d .
O2 O 0.74021(9) 0.28840(9) 0.50443(8) 0.0331(2) Uani 1 1 d .
O3 O 0.58091(9) 0.32502(10) 0.63005(10) 0.0388(2) Uani 1 1 d .
O4 O 0.43393(9) 0.08103(10) 0.75148(8) 0.0362(2) Uani 1 1 d .
O5 O 0.64092(9) 0.02265(10) 0.73070(8) 0.0348(2) Uani 1 1 d .
P1 P 0.68695(3) 0.26958(3) 0.15810(3) 0.02495(10) Uani 1 1 d .

loop_
_atom_site_aniso_label
_atom_site_aniso_U_11
_atom_site_aniso_U_22
_atom_site_aniso_U_33
_atom_site_aniso_U_23
_atom_site_aniso_U_13
_atom_site_aniso_U_12
C1 0.0273(6) 0.0358(6) 0.0231(6) -0.0092(5) -0.0043(5) -0.0055(5)
C2 0.0470(9) 0.0688(11) 0.0439(9) -0.0347(8) 0.0080(7) -0.0236(8)
C3 0.0602(12) 0.0807(14) 0.0554(11) -0.0479(11) 0.0167(9) -0.0221(10)
C4 0.0383(8) 0.0637(11) 0.0432(9) -0.0231(8) 0.0099(7) -0.0064(7)
C5 0.0258(7) 0.0586(10) 0.0517(9) -0.0229(8) 0.0022(6) -0.0091(6)
C6 0.0272(7) 0.0477(8) 0.0444(8) -0.0239(7) -0.0023(6) -0.0065(6)
C7 0.0193(5) 0.0297(6) 0.0246(6) -0.0054(5) -0.0036(4) -0.0045(4)
C8 0.0284(6) 0.0393(7) 0.0296(7) -0.0024(5) -0.0105(5) -0.0061(5)
C9 0.0297(7) 0.0349(7) 0.0384(8) 0.0026(6) -0.0083(6) -0.0007(5)
C10 0.0286(6) 0.0290(6) 0.0419(8) -0.0070(6) 0.0022(6) -0.0009(5)
C11 0.0316(7) 0.0327(6) 0.0325(7) -0.0123(5) -0.0022(5) -0.0039(5)
C12 0.0248(6) 0.0294(6) 0.0267(6) -0.0071(5) -0.0063(5) -0.0022(5)
C13 0.0202(5) 0.0252(5) 0.0258(6) -0.0083(4) -0.0069(4) -0.0040(4)
C14 0.0198(5) 0.0229(5) 0.0269(6) -0.0075(4) -0.0071(4) -0.0042(4)
C15 0.0230(5) 0.0239(5) 0.0253(6) -0.0065(4) -0.0064(4) -0.0024(4)
C16 0.0201(5) 0.0259(5) 0.0256(6) -0.0071(4) -0.0044(4) -0.0049(4)
C17 0.0195(5) 0.0328(6) 0.0271(6) -0.0090(5) -0.0049(4) -0.0023(4)
C18 0.0197(5) 0.0239(5) 0.0268(6) -0.0064(4) -0.0043(4) -0.0045(4)
C19 0.0204(5) 0.0282(6) 0.0288(6) -0.0070(5) -0.0057(4) -0.0051(4)
C20 0.0192(5) 0.0291(6) 0.0232(5) -0.0076(4) -0.0034(4) -0.0031(4)
C21 0.0237(6) 0.0344(6) 0.0344(7) -0.0156(5) -0.0016(5) -0.0047(5)
C22 0.0311(7) 0.0352(7) 0.0448(8) -0.0178(6) -0.0023(6) 0.0027(5)
C23 0.0245(6) 0.0449(8) 0.0411(8) -0.0137(6) -0.0063(5) 0.0061(6)
C24 0.0235(6) 0.0493(8) 0.0475(8) -0.0173(7) -0.0135(6) -0.0011(6)
C25 0.0257(6) 0.0348(7) 0.0454(8) -0.0165(6) -0.0125(6) -0.0018(5)
C26 0.0219(6) 0.0282(6) 0.0365(7) -0.0088(5) -0.0106(5) -0.0048(5)
C27 0.0325(7) 0.0378(7) 0.0420(8) -0.0155(6) -0.0178(6) -0.0012(5)
C28 0.0380(8) 0.0438(8) 0.0581(10) -0.0178(7) -0.0304(7) 0.0016(6)
C29 0.0248(7) 0.0444(8) 0.0750(12) -0.0207(8) -0.0234(7) 0.0013(6)
C30 0.0223(7) 0.0578(10) 0.0577(10) -0.0141(8) -0.0053(6) -0.0011(6)
C31 0.0221(6) 0.0491(8) 0.0398(8) -0.0061(6) -0.0070(5) -0.0023(6)
C32 0.0234(6) 0.0245(5) 0.0281(6) -0.0062(5) -0.0063(5) -0.0037(4)
C33 0.0369(8) 0.0335(7) 0.0641(10) -0.0274(7) -0.0004(7) -0.0112(6)
C34 0.0542(11) 0.0464(9) 0.0871(14) -0.0371(10) -0.0212(10) -0.0068(8)
C35 0.0263(6) 0.0296(6) 0.0263(6) -0.0089(5) -0.0060(5) -0.0101(5)
C36 0.0449(8) 0.0425(8) 0.0298(7) 0.0005(6) -0.0138(6) -0.0128(6)
C37 0.0591(11) 0.0606(10) 0.0345(8) -0.0112(7) -0.0112(7) -0.0202(9)
O1 0.0294(5) 0.0468(6) 0.0311(5) -0.0131(4) -0.0111(4) -0.0106(4)
O2 0.0274(5) 0.0381(5) 0.0347(5) -0.0129(4) 0.0002(4) -0.0124(4)
O3 0.0296(5) 0.0389(5) 0.0556(7) -0.0282(5) 0.0050(4) -0.0120(4)
O4 0.0290(5) 0.0453(6) 0.0309(5) -0.0084(4) -0.0001(4) -0.0126(4)
O5 0.0304(5) 0.0422(5) 0.0273(5) -0.0023(4) -0.0105(4) -0.0077(4)
P1 0.02110(16) 0.03195(17) 0.02351(16) -0.00888(12) -0.00616(11) -0.00594(12)

loop_
_atom_type_symbol
_atom_type_description
_atom_type_scat_dispersion_real
_atom_type_scat_dispersion_imag
_atom_type_scat_source
C C 0.0033 0.0016 'International Tables Vol C Tables 4.2.6.8 and 6.1.1.4'
H H 0.0000 0.0000 'International Tables Vol C Tables 4.2.6.8 and 6.1.1.4'
O O 0.0106 0.0060 'International Tables Vol C Tables 4.2.6.8 and 6.1.1.4'
P P 0.1023 0.0942 'International Tables Vol C Tables 4.2.6.8 and 6.1.1.4'

loop_
_geom_angle_atom_site_label_1
_geom_angle_atom_site_label_2
_geom_angle_atom_site_label_3
_geom_angle
C2 C1 C6 119.23(13)
C2 C1 P1 116.59(11)
C6 C1 P1 124.18(11)
C1 C2 C3 120.15(15)
C4 C3 C2 120.18(16)
C5 C4 C3 120.03(15)
C4 C5 C6 119.99(15)
C5 C6 C1 120.42(14)
C12 C7 C8 119.08(12)
C12 C7 P1 123.66(9)
C8 C7 P1 117.27(10)
C9 C8 C7 120.66(13)
C10 C9 C8 119.95(13)
C9 C10 C11 120.01(13)
C10 C11 C12 120.35(13)
C11 C12 C7 119.95(12)
C14 C13 C20 118.95(11)
C14 C13 P1 124.79(9)
C20 C13 P1 116.18(9)
C13 C14 C18 131.46(11)
C13 C14 C15 122.13(11)
C18 C14 C15 106.33(10)
C14 C15 C16 103.32(9)
C35 C16 C32 107.07(10)
C35 C16 C15 112.41(10)
C32 C16 C15 109.82(10)
C35 C16 C17 112.42(10)
C32 C16 C17 111.12(10)
C15 C16 C17 104.04(10)
C18 C17 C16 105.21(10)
C19 C18 C14 124.42(12)
C19 C18 C17 126.78(11)
C14 C18 C17 108.37(10)
C18 C19 C26 130.56(12)
C21 C20 C25 119.04(12)
C21 C20 C13 120.28(11)
C25 C20 C13 120.68(11)
C20 C21 C22 120.05(12)
C23 C22 C21 120.30(13)
C24 C23 C22 119.87(13)
C23 C24 C25 120.10(13)
C24 C25 C20 120.64(13)
C31 C26 C27 117.70(13)
C31 C26 C19 126.16(12)
C27 C26 C19 116.13(13)
C28 C27 C26 121.25(15)
C29 C28 C27 120.08(15)
C30 C29 C28 119.73(14)
C29 C30 C31 120.62(16)
C26 C31 C30 120.56(15)
O2 C32 O3 124.69(12)
O2 C32 C16 125.31(12)
O3 C32 C16 110.01(10)
O3 C33 C34 109.88(13)
O4 C35 O5 125.60(12)
O4 C35 C16 125.13(12)
O5 C35 C16 109.27(10)
O5 C36 C37 109.81(13)
C32 O3 C33 116.50(11)
C35 O5 C36 117.83(11)
O1 P1 C1 109.74(6)
O1 P1 C7 112.77(6)
C1 P1 C7 106.02(6)
O1 P1 C13 116.58(6)
C1 P1 C13 105.70(6)
C7 P1 C13 105.29(6)

loop_
_geom_bond_atom_site_label_1
_geom_bond_atom_site_label_2
_geom_bond_distance
C1 C2 1.384(2)
C1 C6 1.3903(19)
C1 P1 1.8043(14)
C2 C3 1.389(2)
C3 C4 1.381(3)
C4 C5 1.376(3)
C5 C6 1.387(2)
C7 C12 1.3935(18)
C7 C8 1.3958(17)
C7 P1 1.8097(13)
C8 C9 1.390(2)
C9 C10 1.378(2)
C10 C11 1.389(2)
C11 C12 1.3923(18)
C13 C14 1.3537(17)
C13 C20 1.5005(16)
C13 P1 1.8173(12)
C14 C18 1.4855(16)
C14 C15 1.5179(16)
C15 C16 1.5357(17)
C16 C35 1.5269(17)
C16 C32 1.5358(16)
C16 C17 1.5421(16)
C17 C18 1.5162(17)
C18 C19 1.3496(17)
C19 C26 1.4695(17)
C20 C21 1.3884(18)
C20 C25 1.3959(17)
C21 C22 1.3935(19)
C22 C23 1.387(2)
C23 C24 1.379(2)
C24 C25 1.3855(19)
C26 C31 1.392(2)
C26 C27 1.4008(19)
C27 C28 1.388(2)
C28 C29 1.376(3)
C29 C30 1.376(3)
C30 C31 1.396(2)
C32 O2 1.1997(16)
C32 O3 1.3323(16)
C33 O3 1.4647(16)
C33 C34 1.484(3)
C35 O4 1.2026(16)
C35 O5 1.3359(16)
C36 O5 1.4594(16)
C36 C37 1.488(2)
O1 P1 1.4918(9)
